data_7155857
loop_
_publ_author_name
'Chen, Fu-Xue'
'Karmaker, Pran Gopal'
'Qiu, Jiashen'
'Wu, Di'
'Yin, Hongquan'
'Yang, Zhuo'
'Ren, Mengmeng'

_publ_section_title
;
 Enantioselective Electrophilic Cyanation of \b-keto Amides Catalysed by
 Cinchona Organocatalyst
;
_journal_name_full 'Org. Biomol. Chem.'
_journal_paper_doi 10.1039/C7OB01782K
_journal_year 2017
_chemical_absolute_configuration ad
_chemical_formula_sum 'C21 H18 Br N2 O2'
_chemical_formula_weight 410.28
_chemical_name_common KMK
_chemical_name_systematic
; 
 ?
;
_space_group_IT_number 5
_symmetry_cell_setting monoclinic
_symmetry_space_group_name_Hall 'C 2y'
_symmetry_space_group_name_H-M 'C 1 2 1'
_atom_sites_solution_hydrogens geom
_atom_sites_solution_primary direct
_atom_sites_solution_secondary difmap
_audit_creation_method SHELXL-97
_audit_update_record
;
2017-08-08 deposited with the CCDC.
2017-08-30 downloaded from the CCDC.
;
_cell_angle_alpha 90.00
_cell_angle_beta 120.795(15)
_cell_angle_gamma 90.00
_cell_formula_units_Z 4
_cell_length_a 20.508(7)
_cell_length_b 7.052(2)
_cell_length_c 15.829(6)
_cell_measurement_reflns_used 1629
_cell_measurement_temperature 296(2)
_cell_measurement_theta_max 19.42
_cell_measurement_theta_min 2.69
_cell_volume 1966.5(12)
_computing_structure_refinement 'SHELXL-97 (Sheldrick, 1997)'
_computing_structure_solution 'SHELXS-97 (Sheldrick, 1990)'
_diffrn_ambient_temperature 296(2)
_diffrn_measured_fraction_theta_full 0.999
_diffrn_measured_fraction_theta_max 0.999
_diffrn_measurement_device_type Bruker
_diffrn_radiation_monochromator graphite
_diffrn_radiation_source 'fine-focus sealed tube'
_diffrn_radiation_type MoK\a
_diffrn_radiation_wavelength 0.71073
_diffrn_reflns_av_R_equivalents 0.0753
_diffrn_reflns_av_sigmaI/netI 0.1317
_diffrn_reflns_limit_h_max 24
_diffrn_reflns_limit_h_min -24
_diffrn_reflns_limit_k_max 8
_diffrn_reflns_limit_k_min -8
_diffrn_reflns_limit_l_max 19
_diffrn_reflns_limit_l_min -19
_diffrn_reflns_number 7764
_diffrn_reflns_theta_full 25.50
_diffrn_reflns_theta_max 25.50
_diffrn_reflns_theta_min 1.50
_exptl_absorpt_coefficient_mu 2.107
_exptl_absorpt_correction_T_max 0.7861
_exptl_absorpt_correction_T_min 0.5706
_exptl_crystal_colour lucid
_exptl_crystal_density_diffrn 1.386
_exptl_crystal_density_method 'not measured'
_exptl_crystal_description cubic
_exptl_crystal_F_000 836
_exptl_crystal_size_max 0.30
_exptl_crystal_size_mid 0.17
_exptl_crystal_size_min 0.12
_refine_diff_density_max 0.282
_refine_diff_density_min -0.358
_refine_diff_density_rms 0.066
_refine_ls_abs_structure_details 'Flack H D (1983), Acta Cryst. A39, 876-881'
_refine_ls_abs_structure_Flack 0.061(14)
_refine_ls_extinction_method none
_refine_ls_goodness_of_fit_ref 0.934
_refine_ls_hydrogen_treatment mixed
_refine_ls_matrix_type full
_refine_ls_number_parameters 235
_refine_ls_number_reflns 3641
_refine_ls_number_restraints 1
_refine_ls_restrained_S_all 0.934
_refine_ls_R_factor_all 0.1353
_refine_ls_R_factor_gt 0.0519
_refine_ls_shift/su_max 0.000
_refine_ls_shift/su_mean 0.000
_refine_ls_structure_factor_coef Fsqd
_refine_ls_weighting_details 'calc w=1/[\s^2^(Fo^2^)+(0.0000P)^2^+0.0000P] where P=(Fo^2^+2Fc^2^)/3'
_refine_ls_weighting_scheme calc
_refine_ls_wR_factor_gt 0.0887
_refine_ls_wR_factor_ref 0.1035
_reflns_number_gt 1706
_reflns_number_total 3641
_reflns_threshold_expression >2sigma(I)
_cod_data_source_file c7ob01782k2.cif
_cod_data_source_block 1
_cod_depositor_comments
;
The following automatic conversions were performed:

'_symmetry_cell_setting' value 'Monoclinic' changed to 'monoclinic'
according to
/home/data/users/saulius/crontab/automatic-downloads/rss-feeds/RSC/lib/dictionaries/cif_core.dic
dictionary named 'cif_core.dic' version 2.4.2 from 2011-04-26.

Automatic conversion script
Id: cif_fix_values 4973 2017-02-22 13:04:09Z antanas 
;
_cod_original_cell_volume 1966.6(12)
_cod_original_sg_symbol_H-M C2
_cod_database_code 7155857

loop_
_symmetry_equiv_pos_as_xyz
'x, y, z'
'-x, y, -z'
'x+1/2, y+1/2, z'
'-x+1/2, y+1/2, -z'

loop_
_atom_site_label
_atom_site_type_symbol
_atom_site_fract_x
_atom_site_fract_y
_atom_site_fract_z
_atom_site_U_iso_or_equiv
_atom_site_adp_type
_atom_site_occupancy
_atom_site_symmetry_multiplicity
_atom_site_calc_flag
_atom_site_refinement_flags
Br1 Br 0.31322(3) -0.07406(19) 0.82498(5) 0.0941(3) Uani 1 1 d .
O1 O 0.5623(3) 0.6764(8) 0.9082(4) 0.0822(17) Uani 1 1 d .
O2 O 0.6051(4) 0.2711(8) 0.7491(4) 0.111(3) Uani 1 1 d .
N1 N 0.6288(3) 0.5808(9) 0.7851(4) 0.0604(16) Uani 1 1 d .
H1A H 0.6393 0.6606 0.8315 0.072 Uiso 1 1 calc R
C15 C 0.5095(3) 0.1937(9) 0.8829(4) 0.0505(17) Uani 1 1 d .
C19 C 0.5890(4) 0.1675(10) 0.9043(5) 0.064(2) Uani 1 1 d .
H19 H 0.6162 0.0550 0.9172 0.077 Uiso 1 1 calc R
C18 C 0.6155(3) 0.3725(7) 0.9000(4) 0.0513(19) Uani 1 1 d .
C17 C 0.5545(4) 0.5093(10) 0.8971(4) 0.0630(19) Uani 1 1 d .
C16 C 0.4909(3) 0.3875(10) 0.8769(4) 0.0509(18) Uani 1 1 d .
C8 C 0.6270(3) 0.6543(9) 0.6996(4) 0.0585(16) Uani 1 1 d .
C12 C 0.3653(3) 0.3021(9) 0.8362(4) 0.0641(18) Uani 1 1 d .
H12A H 0.3161 0.3356 0.8184 0.077 Uiso 1 1 calc R
C14 C 0.4576(3) 0.0565(8) 0.8685(4) 0.0522(15) Uani 1 1 d .
H14A H 0.4703 -0.0714 0.8746 0.063 Uiso 1 1 calc R
C13 C 0.3865(3) 0.1129(10) 0.8449(4) 0.0611(17) Uani 1 1 d .
C21 C 0.6910(3) 0.4177(15) 0.9833(4) 0.0654(16) Uani 1 1 d .
C5 C 0.6214(3) 0.8189(9) 0.5360(4) 0.0613(17) Uani 1 1 d .
C11 C 0.4176(3) 0.4361(15) 0.8539(4) 0.0702(16) Uani 1 1 d .
H11A H 0.4047 0.5633 0.8507 0.084 Uiso 1 1 calc R
C20 C 0.6159(3) 0.4005(13) 0.8012(4) 0.0564(16) Uani 1 1 d .
C9 C 0.6431(3) 0.8406(9) 0.7001(4) 0.0648(18) Uani 1 1 d .
H9A H 0.6558 0.9143 0.7551 0.078 Uiso 1 1 calc R
N2 N 0.7491(3) 0.4544(14) 1.0475(4) 0.094(2) Uani 1 1 d .
C6 C 0.6060(4) 0.6273(10) 0.5378(4) 0.086(2) Uani 1 1 d .
H6A H 0.5942 0.5529 0.4832 0.103 Uiso 1 1 calc R
C4 C 0.6189(3) 0.9152(17) 0.4458(4) 0.0771(18) Uani 1 1 d .
C10 C 0.6408(3) 0.9214(14) 0.6194(4) 0.0715(15) Uani 1 1 d .
H10A H 0.6527 1.0492 0.6215 0.086 Uiso 1 1 calc R
C7 C 0.6076(4) 0.5448(8) 0.6167(5) 0.082(2) Uani 1 1 d .
H7A H 0.5958 0.4170 0.6152 0.099 Uiso 1 1 calc R
C3 C 0.6969(4) 0.9689(16) 0.4724(5) 0.134(4) Uani 1 1 d .
H3A H 0.7282 0.8575 0.4909 0.201 Uiso 1 1 calc R
H3B H 0.7175 1.0562 0.5266 0.201 Uiso 1 1 calc R
H3C H 0.6958 1.0279 0.4170 0.201 Uiso 1 1 calc R
C1 C 0.5911(6) 0.7724(13) 0.3614(6) 0.162(5) Uani 1 1 d .
H1B H 0.6245 0.6649 0.3826 0.243 Uiso 1 1 calc R
H1C H 0.5906 0.8312 0.3063 0.243 Uiso 1 1 calc R
H1D H 0.5407 0.7315 0.3422 0.243 Uiso 1 1 calc R
C2 C 0.5700(6) 1.0802(15) 0.4169(7) 0.187(5) Uani 1 1 d .
H2A H 0.5198 1.0420 0.4001 0.281 Uiso 1 1 calc R
H2B H 0.5681 1.1392 0.3611 0.281 Uiso 1 1 calc R
H2C H 0.5897 1.1687 0.4706 0.281 Uiso 1 1 calc R

loop_
_atom_site_aniso_label
_atom_site_aniso_U_11
_atom_site_aniso_U_22
_atom_site_aniso_U_33
_atom_site_aniso_U_23
_atom_site_aniso_U_13
_atom_site_aniso_U_12
Br1 0.0674(4) 0.0942(5) 0.1315(6) -0.0253(7) 0.0588(4) -0.0136(7)
O1 0.110(5) 0.043(3) 0.110(4) 0.000(3) 0.068(4) 0.009(3)
O2 0.212(8) 0.059(4) 0.077(4) -0.010(3) 0.084(5) -0.023(4)
N1 0.082(4) 0.052(4) 0.052(4) -0.004(3) 0.038(3) -0.003(3)
C15 0.052(4) 0.051(4) 0.051(4) 0.000(3) 0.028(3) 0.005(4)
C19 0.050(4) 0.046(4) 0.090(5) 0.012(4) 0.032(4) 0.006(4)
C18 0.042(3) 0.057(5) 0.057(4) 0.001(3) 0.027(3) 0.008(3)
C17 0.068(5) 0.081(6) 0.045(4) -0.002(3) 0.033(4) 0.006(4)
C16 0.045(3) 0.063(6) 0.050(3) -0.003(3) 0.028(3) 0.007(4)
C8 0.057(4) 0.063(5) 0.043(4) 0.009(3) 0.017(3) 0.009(4)
C12 0.045(4) 0.069(5) 0.088(5) 0.006(4) 0.042(4) 0.002(4)
C14 0.052(4) 0.053(4) 0.055(4) -0.002(3) 0.030(3) 0.007(3)
C13 0.042(4) 0.080(5) 0.057(4) -0.015(3) 0.023(3) -0.015(4)
C21 0.051(3) 0.084(4) 0.051(4) 0.004(5) 0.018(3) -0.025(6)
C5 0.054(4) 0.067(4) 0.057(5) 0.012(4) 0.024(3) 0.010(4)
C11 0.077(4) 0.060(4) 0.082(4) -0.001(5) 0.047(4) 0.008(6)
C20 0.064(4) 0.059(5) 0.046(4) 0.001(4) 0.027(3) 0.002(5)
C9 0.080(5) 0.058(5) 0.052(4) -0.002(3) 0.029(4) 0.003(3)
N2 0.071(3) 0.132(6) 0.071(4) 0.020(5) 0.032(3) -0.022(5)
C6 0.134(7) 0.078(5) 0.048(5) 0.004(4) 0.047(5) -0.005(5)
C4 0.073(4) 0.103(5) 0.058(4) 0.017(6) 0.035(3) -0.004(7)
C10 0.082(4) 0.059(3) 0.071(4) 0.012(6) 0.037(4) 0.008(6)
C7 0.128(7) 0.058(4) 0.065(5) -0.008(4) 0.053(5) -0.011(4)
C3 0.125(6) 0.157(12) 0.144(7) 0.041(8) 0.085(6) -0.004(8)
C1 0.277(13) 0.143(8) 0.065(6) -0.005(6) 0.087(7) -0.054(9)
C2 0.249(13) 0.197(11) 0.151(10) 0.127(9) 0.127(10) 0.143(11)

loop_
_atom_type_symbol
_atom_type_description
_atom_type_scat_dispersion_real
_atom_type_scat_dispersion_imag
_atom_type_scat_source
C C 0.0033 0.0016 'International Tables Vol C Tables 4.2.6.8 and 6.1.1.4'
N N 0.0061 0.0033 'International Tables Vol C Tables 4.2.6.8 and 6.1.1.4'
O O 0.0106 0.0060 'International Tables Vol C Tables 4.2.6.8 and 6.1.1.4'
Br Br -0.2901 2.4595 'International Tables Vol C Tables 4.2.6.8 and 6.1.1.4'
H H 0.0000 0.0000 'International Tables Vol C Tables 4.2.6.8 and 6.1.1.4'

loop_
_geom_angle_atom_site_label_1
_geom_angle_atom_site_label_2
_geom_angle_atom_site_label_3
_geom_angle
C20 N1 C8 127.4(5)
C20 N1 H1A 116.3
C8 N1 H1A 116.3
C14 C15 C16 120.9(5)
C14 C15 C19 127.9(6)
C16 C15 C19 111.2(6)
C15 C19 C18 103.9(5)
C15 C19 H19 128.1
C18 C19 H19 128.1
C21 C18 C19 113.2(6)
C21 C18 C17 110.7(5)
C19 C18 C17 106.4(5)
C21 C18 C20 108.9(4)
C19 C18 C20 109.8(5)
C17 C18 C20 107.7(5)
O1 C17 C16 130.9(7)
O1 C17 C18 124.2(7)
C16 C17 C18 104.9(5)
C11 C16 C15 118.4(7)
C11 C16 C17 129.6(7)
C15 C16 C17 112.1(6)
C9 C8 C7 119.6(6)
C9 C8 N1 117.3(6)
C7 C8 N1 123.1(6)
C11 C12 C13 118.6(6)
C11 C12 H12A 120.7
C13 C12 H12A 120.7
C13 C14 C15 118.0(6)
C13 C14 H14A 121.0
C15 C14 H14A 121.0
C14 C13 C12 122.9(6)
C14 C13 Br1 119.1(5)
C12 C13 Br1 118.0(5)
N2 C21 C18 179.3(12)
C10 C5 C6 116.6(6)
C10 C5 C4 120.6(7)
C6 C5 C4 122.8(7)
C12 C11 C16 121.2(8)
C12 C11 H11A 119.4
C16 C11 H11A 119.4
O2 C20 N1 125.8(5)
O2 C20 C18 120.2(7)
N1 C20 C18 113.9(6)
C8 C9 C10 120.3(7)
C8 C9 H9A 119.9
C10 C9 H9A 119.9
C7 C6 C5 122.3(6)
C7 C6 H6A 118.9
C5 C6 H6A 118.9
C2 C4 C3 111.0(10)
C2 C4 C1 111.4(6)
C3 C4 C1 106.4(7)
C2 C4 C5 109.4(6)
C3 C4 C5 109.1(5)
C1 C4 C5 109.6(8)
C9 C10 C5 122.0(8)
C9 C10 H10A 119.0
C5 C10 H10A 119.0
C6 C7 C8 119.2(6)
C6 C7 H7A 120.4
C8 C7 H7A 120.4
C4 C3 H3A 109.5
C4 C3 H3B 109.5
H3A C3 H3B 109.5
C4 C3 H3C 109.5
H3A C3 H3C 109.5
H3B C3 H3C 109.5
C4 C1 H1B 109.5
C4 C1 H1C 109.5
H1B C1 H1C 109.5
C4 C1 H1D 109.5
H1B C1 H1D 109.5
H1C C1 H1D 109.5
C4 C2 H2A 109.5
C4 C2 H2B 109.5
H2A C2 H2B 109.5
C4 C2 H2C 109.5
H2A C2 H2C 109.5
H2B C2 H2C 109.5

loop_
_geom_bond_atom_site_label_1
_geom_bond_atom_site_label_2
_geom_bond_distance
Br1 C13 1.901(6)
O1 C17 1.190(7)
O2 C20 1.172(8)
N1 C20 1.349(9)
N1 C8 1.432(7)
N1 H1A 0.8600
C15 C14 1.369(7)
C15 C16 1.410(9)
C15 C19 1.496(8)
C19 C18 1.559(8)
C19 H19 0.9300
C18 C21 1.465(7)
C18 C17 1.562(7)
C18 C20 1.580(7)
C17 C16 1.455(8)
C16 C11 1.394(7)
C8 C9 1.354(7)
C8 C7 1.394(7)
C12 C11 1.347(10)
C12 C13 1.388(8)
C12 H12A 0.9300
C14 C13 1.365(7)
C14 H14A 0.9300
C21 N2 1.131(6)
C5 C10 1.374(8)
C5 C6 1.391(8)
C5 C4 1.558(8)
C11 H11A 0.9300
C9 C10 1.376(7)
C9 H9A 0.9300
C6 C7 1.363(7)
C6 H6A 0.9300
C4 C2 1.449(12)
C4 C3 1.481(8)
C4 C1 1.532(11)
C10 H10A 0.9300
C7 H7A 0.9300
C3 H3A 0.9600
C3 H3B 0.9600
C3 H3C 0.9600
C1 H1B 0.9600
C1 H1C 0.9600
C1 H1D 0.9600
C2 H2A 0.9600
C2 H2B 0.9600
C2 H2C 0.9600
